data_2007287
loop_
_publ_author_name
'Mullica, Donald F.'
'Pinney, Kevin G.'
'Mejia, Pilar'
'Rosenquist, Brent E.'
'Sappenfield, Eric L.'

_publ_section_title
;
 (<i>E</i>)-1-(3-Methoxy-4-nitrophenyl)-2-(3,4,5-trimethoxyphenyl)ethene
;
_journal_issue 5
_journal_name_full 'Acta Crystallographica Section C'
_journal_page_first 695
_journal_page_last 697
_journal_paper_doi 10.1107/S0108270197019902
_journal_volume 54
_journal_year 1998
_chemical_formula_moiety 'C18 H19 N1 O6'
_chemical_formula_structural 'C18 H19 N1 O6'
_chemical_formula_sum 'C18 H19 N O6'
_chemical_formula_weight 345.3
_chemical_melting_point 187.5(5)
_chemical_name_common
;
Trans-3-methoxy-4-nitro-3'4'5'-trimethoxy stilbene
;
_chemical_name_systematic
;
(E)-1-(3'-methoxy-4'-nitrophenyl)-2-(3'',4'',5''-trimethoxyphenyl) ethene
;
_space_group_IT_number 14
_symmetry_cell_setting monoclinic
_symmetry_space_group_name_Hall '-P 2yn'
_symmetry_space_group_name_H-M 'P 1 21/n 1'
_cell_angle_alpha 90.00
_cell_angle_beta 106.45(2)
_cell_angle_gamma 90.00
_cell_formula_units_Z 4
_cell_length_a 11.027(3)
_cell_length_b 12.1065(12)
_cell_length_c 13.199(3)
_cell_measurement_reflns_used 25
_cell_measurement_temperature 292
_cell_measurement_theta_max 12.00
_cell_measurement_theta_min 3.87
_cell_volume 1689.9(6)
_computing_cell_refinement 'CAD-4 Software'
_computing_data_collection 'CAD-4 Software (Enraf-Nonius, 1989)'
_computing_data_reduction 'SDP (Enraf-Nonius, 1985)'
_computing_molecular_graphics SHELXTL-Plus
_computing_publication_material 'CIFGEN (local program)'
_computing_structure_refinement SHELXTL-Plus
_computing_structure_solution 'SHELXTL-Plus (Sheldrick, 1989) (direct methods)'
_diffrn_ambient_temperature 292
_diffrn_measurement_device_type 'Enraf-Nonius CAD-4F'
_diffrn_measurement_method \w-2\q
_diffrn_radiation_monochromator graphite
_diffrn_radiation_source 'fine-focus sealed tube'
_diffrn_radiation_type MoK\a
_diffrn_radiation_wavelength 0.71073
_diffrn_reflns_av_R_equivalents 0.013
_diffrn_reflns_limit_h_max 13
_diffrn_reflns_limit_h_min -13
_diffrn_reflns_limit_k_max 14
_diffrn_reflns_limit_k_min 0
_diffrn_reflns_limit_l_max 15
_diffrn_reflns_limit_l_min 0
_diffrn_reflns_number 3299
_diffrn_reflns_theta_max 25
_diffrn_reflns_theta_min 1.50
_diffrn_standards_decay_% 0.2
_diffrn_standards_interval_time 120.0
_diffrn_standards_number 3
_exptl_absorpt_coefficient_mu 0.096
_exptl_absorpt_correction_type none
_exptl_crystal_colour 'clear yellow'
_exptl_crystal_density_diffrn 1.36
_exptl_crystal_density_method 'not measured'
_exptl_crystal_description 'irregular parallelepiped'
_exptl_crystal_F_000 728
_exptl_crystal_size_max 0.52
_exptl_crystal_size_mid 0.39
_exptl_crystal_size_min 0.25
_refine_diff_density_max 0.286
_refine_diff_density_min -0.241
_refine_ls_extinction_coef 0.0010(5)
_refine_ls_extinction_method SHELXTL-Plus
_refine_ls_goodness_of_fit_ref 1.805
_refine_ls_hydrogen_treatment 'H atoms constrained'
_refine_ls_matrix_type full
_refine_ls_number_parameters 227
_refine_ls_number_reflns 2234
_refine_ls_R_factor_all 0.066
_refine_ls_R_factor_gt 0.045
_refine_ls_shift/su_max 0.002
_refine_ls_shift/su_mean 0.000
_refine_ls_structure_factor_coef F
_refine_ls_weighting_details 'calc w = 1/[\s^2^(F) + 0.0020F^2^]'
_refine_ls_weighting_scheme sigma
_refine_ls_wR_factor_all 0.531
_refine_ls_wR_factor_ref 0.071
_reflns_number_observed 2234
_reflns_number_total 2967
_reflns_threshold_expression F>4\s(F)
_cod_data_source_file sx1050.cif
_cod_data_source_block PNY6
_cod_depositor_comments
;
The following automatic conversions were performed:

'_chemical_melting_point' value '187-188' was changed to '187.5(5)' -
the average value was taken and precision was estimated.

Automatic conversion script
Id: cif_fix_values 1646 2011-03-28 12:23:43Z adriana 

The following automatic conversions were performed:

'_chemical_melting_point' value '187-188' was changed to '187.5(5)' -
the average value was taken and precision was
estimated.

'_refine_ls_matrix_type' value 'Full' changed to 'full'
according to /home/saulius/struct/CIF-dictionaries/cif_core.dic
dictionary named 'cif_core.dic' version 2.4.1 from 2010-06-29.

Automatic conversion script
Id: cif_fix_values 1715 2011-07-08 13:25:40Z adriana 
;
_cod_original_sg_symbol_H-M 'P 21/n'
_cod_original_formula_sum 'C18 H19 N1 O6'
_cod_database_code 2007287

loop_
_symmetry_equiv_pos_as_xyz
x,y,z
-x,-y,-z
x+1/2,-y+1/2,z+1/2
-x+1/2,y+1/2,-z+1/2

loop_
_atom_site_label
_atom_site_fract_x
_atom_site_fract_y
_atom_site_fract_z
_atom_site_U_iso_or_equiv
_atom_site_adp_type
_atom_site_calc_flag
_atom_site_calc_attached_atom
_atom_site_refinement_flags
_atom_site_disorder_group
_atom_site_type_symbol
C1 .0117(2) .6123(2) -.2933(2) .0410(10) Uani d . . ? C
C2 -.0765(2) .5528(2) -.3712(2) .0450(10) Uani d . . ? C
H2 -.0979(2) .4786(2) -.3571(2) .080 Uiso c C2 RT ? H
C3 -.1329(2) .6004(2) -.4687(2) .0440(10) Uani d . . ? C
C4 -.1045(2) .7089(2) -.4887(2) .0430(10) Uani d . . ? C
C5 -.0169(2) .7687(2) -.4115(2) .0440(10) Uani d . . ? C
C6 .0414(2) .7203(2) -.3146(2) .0440(10) Uani d . . ? C
H6 .1026(2) .7614(2) -.2619(2) .080 Uiso c C6 RT ? H
C7 .0757(2) .5678(2) -.1887(2) .0440(10) Uani d . . ? C
H7 .1454(2) .6103(2) -.1469(2) .080 Uiso c . . ? H
C8 .0492(2) .4760(2) -.1444(2) .0410(10) Uani d . . ? C
H8 -.0187(2) .4308(2) -.1852(2) .080 Uiso c C8 RT ? H
C9 .1166(2) .4384(2) -.0373(2) .0390(10) Uani d . . ? C
C10 .0852(2) .3367(2) -.00290(10) .0390(10) Uani d . . ? C
H10 .0196(2) .2935(2) -.04940(10) .080 Uiso c C10 RT ? H
C11 .1460(2) .2959(2) .0969(2) .0390(10) Uani d . . ? C
C12 .2432(2) .3599(2) .1628(2) .0410(10) Uani d . . ? C
C13 .2715(2) .4635(2) .1297(2) .0510(10) Uani d . . ? C
H13 .3358(2) .5078(2) .1763(2) .080 Uiso c C13 RT ? H
C14 .2095(2) .5030(2) .0320(2) .0490(10) Uani d . . ? C
H14 .2292(2) .5750(2) .0108(2) .080 Uiso c C14 RT ? H
C15 -.2395(3) .4356(2) -.5407(2) .068(2) Uani d . . ? C
H15A -.3012(3) .4100(2) -.6032(2) .080 Uiso c C15 RT ? H
H15B -.2700(3) .4233(2) -.4803(2) .080 Uiso c C15 RT ? H
H15C -.1618(3) .3960(2) -.5319(2) .080 Uiso c C15 RT ? H
O1 -.2183(2) .54910(10) -.55030(10) .0570(10) Uani d . . ? O
C16 -.0993(3) .7431(3) -.6619(2) .070(2) Uani d . . ? C
H16A -.1454(3) .7787(3) -.7263(2) .080 Uiso c C16 RT ? H
H16B -.0921(3) .6656(3) -.6747(2) .080 Uiso c C16 RT ? H
H16C -.0164(3) .7749(3) -.6374(2) .080 Uiso c C16 RT ? H
O2 -.1640(2) .75770(10) -.58460(10) .0540(10) Uani d . . ? O
C17 .0981(3) .9367(2) -.3642(2) .065(2) Uani d . . ? C
H17A .1050(3) 1.0086(2) -.3928(2) .080 Uiso c C17 RT ? H
H17B .1783(3) .8998(2) -.3491(2) .080 Uiso c C17 RT ? H
H17C .0735(3) .9441(2) -.3003(2) .080 Uiso c C17 RT ? H
O3 .0059(2) .87410(10) -.43870(10) .0570(10) Uani d . . ? O
C18 .0002(2) .1465(2) .0779(2) .061(2) Uani d . . ? C
H18A -.0096(2) .0788(2) .1127(2) .080 Uiso c C18 RT ? H
H18B .0020(2) .1308(2) .0071(2) .080 Uiso c C18 RT ? H
H18C -.0695(2) .1947(2) .0761(2) .080 Uiso c C18 RT ? H
O4 .1156(2) .19870(10) .13420(10) .0520(10) Uani d . . ? O
N .3179(2) .3227(2) .2657(2) .0540(10) Uani d . . ? N
O5 .3055(3) .2336(2) .2974(2) .115(2) Uani d . . ? O
O6 .3957(3) .3836(2) .3185(2) .132(2) Uani d . . ? O

loop_
_atom_site_aniso_label
_atom_site_aniso_U_11
_atom_site_aniso_U_22
_atom_site_aniso_U_33
_atom_site_aniso_U_12
_atom_site_aniso_U_13
_atom_site_aniso_U_23
_atom_site_aniso_type_symbol
C1 .0420(10) .0410(10) .0360(10) .0064(9) .0110(9) .0055(8) C
C2 .0460(10) .0400(10) .0440(10) .0034(9) .0108(10) .0075(9) C
C3 .0400(10) .0460(10) .0400(10) .0066(9) .0054(9) .0001(9) C
C4 .0430(10) .0460(10) .0360(10) .0121(10) .0083(9) .0086(9) C
C5 .0470(10) .0400(10) .0420(10) .0078(9) .0136(9) .0093(9) C
C6 .0470(10) .0430(10) .0390(10) .0030(10) .0097(9) .0046(9) C
C7 .0440(10) .0430(10) .0390(10) .0029(9) .0076(9) .0039(9) C
C8 .0410(10) .0450(10) .0330(10) .0009(9) .0068(9) .0022(9) C
C9 .0370(10) .0420(10) .0340(10) .0038(9) .0075(8) .0011(9) C
C10 .0430(10) .0390(10) .0310(10) -.0003(9) .0060(8) -.0009(8) C
C11 .0420(10) .0380(10) .0350(10) .0052(9) .0095(8) .0018(8) C
C12 .0400(10) .0480(10) .0300(10) .0046(9) .0031(8) .0028(9) C
C13 .0460(10) .0570(10) .0410(10) -.0130(10) -.0009(10) .0000(10) C
C14 .0510(10) .0470(10) .0420(10) -.0090(10) .0053(10) .0088(10) C
C15 .064(2) .061(2) .067(2) -.0080(10) .0030(10) -.0050(10) C
O1 .0570(10) .0540(10) .0484(9) .0004(8) -.0046(8) .0025(7) O
C16 .079(2) .085(2) .0400(10) .0160(10) .0180(10) .0140(10) C
O2 .0557(9) .0600(10) .0391(8) .0175(8) .0063(7) .0155(7) O
C17 .074(2) .0510(10) .063(2) -.0120(10) .0120(10) .0110(10) C
O3 .0690(10) .0420(9) .0517(9) -.0002(8) .0085(8) .0152(7) O
C18 .072(2) .0510(10) .0500(10) -.0180(10) .0100(10) .0050(10) C
O4 .0660(10) .0434(9) .0389(8) -.0071(7) .0020(7) .0086(7) O
N .0500(10) .0610(10) .0430(10) .0010(10) -.0016(9) .0090(10) N
O5 .123(2) .087(2) .099(2) -.0240(10) -.0520(10) .0510(10) O
O6 .171(2) .114(2) .0700(10) -.062(2) -.067(2) .0270(10) O

loop_
_atom_type_symbol
_atom_type_description
_atom_type_scat_dispersion_real
_atom_type_scat_dispersion_imag
_atom_type_scat_source
C C 0.002 0.002 'International Tables Vol IV Table 2.3.1'
H H 0.000 0.000 'International Tables Vol IV Table 2.3.1'
N N 0.004 0.003 'International Tables Vol IV Table 2.3.1'
O O 0.008 0.006 'International Tables Vol IV Table 2.3.1'

loop_
_geom_angle_atom_site_label_1
_geom_angle_atom_site_label_2
_geom_angle_atom_site_label_3
_geom_angle
_geom_angle_publ_flag
C2 C1 C6 119.2(2) ?
C2 C1 C7 123.5(2) yes
C6 C1 C7 117.2(2) yes
C1 C2 H2 119.80(10) ?
C1 C2 C3 120.3(2) ?
H2 C2 C3 119.90(10) ?
C2 C3 C4 120.1(2) ?
C2 C3 O1 125.0(2) yes
C4 C3 O1 114.9(2) yes
C3 C4 C5 119.9(2) ?
C3 C4 O2 120.1(2) yes
C5 C4 O2 120.0(2) yes
C4 C5 C6 120.0(2) ?
C4 C5 O3 115.7(2) yes
C6 C5 O3 124.3(2) yes
C1 C6 C5 120.5(2) ?
C1 C6 H6 119.70(10) ?
C5 C6 H6 119.80(10) ?
C1 C7 H7 115.90(10) ?
C1 C7 C8 128.1(2) yes
H7 C7 C8 115.90(10) ?
C7 C8 H8 117.70(10) ?
C7 C8 C9 124.6(2) yes
H8 C8 C9 117.70(10) ?
C8 C9 C10 118.9(2) yes
C8 C9 C14 122.2(2) yes
C10 C9 C14 118.9(2) ?
C9 C10 H10 119.10(10) ?
C9 C10 C11 121.8(2) ?
H10 C10 C11 119.10(10) ?
C10 C11 C12 118.0(2) ?
C10 C11 O4 123.5(2) yes
C12 C11 O4 118.5(2) yes
C11 C12 C13 120.1(2) ?
C11 C12 N 122.7(2) yes
C13 C12 N 117.2(2) yes
C12 C13 H13 119.50(10) ?
C12 C13 C14 121.0(2) ?
H13 C13 C14 119.50(10) ?
C9 C14 C13 120.0(2) ?
C9 C14 H14 120.00(10) ?
C13 C14 H14 120.00(10) ?
H15A C15 H15B 109.5 ?
H15A C15 H15C 109.5 ?
H15B C15 H15C 109.5 ?
H15A C15 O1 109.50(10) ?
H15B C15 O1 109.50(10) ?
H15C C15 O1 109.50(10) ?
C3 O1 C15 117.9(2) yes
H16A C16 H16B 109.5 ?
H16A C16 H16C 109.5 ?
H16B C16 H16C 109.5 ?
H16A C16 O2 109.50(10) ?
H16B C16 O2 109.50(10) ?
H16C C16 O2 109.50(10) ?
C4 O2 C16 113.7(2) yes
H17A C17 H17B 109.5 ?
H17A C17 H17C 109.5 ?
H17B C17 H17C 109.5 ?
H17A C17 O3 109.50(10) ?
H17B C17 O3 109.50(10) ?
H17C C17 O3 109.50(10) ?
C5 O3 C17 117.8(2) yes
H18A C18 H18B 109.5 ?
H18A C18 H18C 109.5 ?
H18B C18 H18C 109.5 ?
H18A C18 O4 109.50(10) ?
H18B C18 O4 109.40(10) ?
H18C C18 O4 109.50(10) ?
C11 O4 C18 118.1(2) yes
C12 N O5 121.8(2) yes
C12 N O6 118.6(2) yes
O5 N O6 119.6(2) yes

loop_
_geom_bond_atom_site_label_1
_geom_bond_atom_site_label_2
_geom_bond_site_symmetry_2
_geom_bond_distance
_geom_bond_publ_flag
C1 C2 . 1.398(3) yes
C1 C6 . 1.395(3) yes
C1 C7 . 1.464(3) yes
C2 C3 . 1.386(3) yes
C2 H2 . .960 ?
C3 C4 . 1.393(3) yes
C3 O1 . 1.364(2) yes
C4 C5 . 1.392(3) yes
C4 O2 . 1.383(2) yes
C5 C6 . 1.387(3) yes
C5 O3 . 1.368(3) yes
C6 H6 . .960 ?
C7 C8 . 1.326(3) yes
C7 H7 . .960 ?
C8 C9 . 1.470(3) yes
C8 H8 . .960 ?
C9 C10 . 1.390(3) yes
C9 C14 . 1.403(3) yes
C10 C11 . 1.388(3) yes
C10 H10 . .960 ?
C11 C12 . 1.407(3) yes
C11 O4 . 1.354(3) yes
C12 C13 . 1.393(3) yes
C12 N . 1.446(3) yes
C13 C14 . 1.363(3) yes
C13 H13 . .960 ?
C14 H14 . .960 ?
O1 C15 . 1.405(3) yes
C15 H15A . .960 ?
C15 H15B . .960 ?
C15 H15C . .960 ?
O2 C16 . 1.412(4) yes
C16 H16A . .960 ?
C16 H16B . .960 ?
C16 H16C . .960 ?
O3 C17 . 1.417(3) yes
C17 H17A . .960 ?
C17 H17B . .960 ?
C17 H17C . .960 ?
O4 C18 . 1.427(3) yes
C18 H18A . .960 ?
C18 H18B . .960 ?
C18 H18C . .960 ?
N O5 . 1.179(3) yes
N O6 . 1.194(3) yes

loop_
_geom_torsion_atom_site_label_1
_geom_torsion_atom_site_label_2
_geom_torsion_atom_site_label_3
_geom_torsion_atom_site_label_4
_geom_torsion
_geom_torsion_publ_flag
C6 C1 C2 H2 -179.6(2) ?
C6 C1 C2 C3 0.5(3) ?
C7 C1 C2 H2 0.1(3) ?
C7 C1 C2 C3 -179.8(2) ?
C2 C1 C6 C5 0.7(4) ?
C2 C1 C6 H6 -179.2(2) ?
C7 C1 C6 C5 -179.0(2) ?
C7 C1 C6 H6 1.1(2) ?
C2 C1 C7 H7 168.6(2) ?
C2 C1 C7 C8 -11.4(4) yes
C6 C1 C7 H7 -11.7(2) ?
C6 C1 C7 C8 168.3(2) ?
C1 C2 C3 C4 -1.6(3) ?
C1 C2 C3 O1 178.9(2) ?
H2 C2 C3 C4 178.5(2) ?
H2 C2 C3 O1 -0.9(3) ?
C2 C3 C4 C5 1.6(3) ?
C2 C3 C4 O2 -177.8(2) ?
O1 C3 C4 C5 -179.0(2) ?
O1 C3 C4 O2 1.7(3) ?
C2 C3 O1 C15 -8.4(3) yes
C4 C3 O1 C15 172.2(2) ?
C3 C4 C5 C6 -0.3(4) ?
C3 C4 C5 O3 179.3(2) ?
O2 C4 C5 C6 179.0(2) ?
O2 C4 C5 O3 -1.3(3) ?
C3 C4 O2 C16 -90.3(3) yes
C5 C4 O2 C16 90.4(3) ?
C4 C5 C6 C1 -0.8(4) ?
C4 C5 C6 H6 179.1(2) ?
O3 C5 C6 C1 179.6(2) ?
O3 C5 C6 H6 -0.5(3) ?
C4 C5 O3 C17 -177.5(2) ?
C6 C5 O3 C17 2.1(4) yes
C1 C7 C8 H8 1.6(3) ?
C1 C7 C8 C9 -178.4(2) yes
H7 C7 C8 H8 -178.4 ?
H7 C7 C8 C9 1.6(3) ?
C7 C8 C9 C10 -175.7(2) ?
C7 C8 C9 C14 5.8(4) yes
H8 C8 C9 C10 4.3(2) ?
H8 C8 C9 C14 -174.2(2) ?
C8 C9 C10 H10 -0.6(2) ?
C8 C9 C10 C11 179.3(2) ?
C14 C9 C10 H10 177.9(2) ?
C14 C9 C10 C11 -2.1(3) ?
C8 C9 C14 C13 -178.5(2) ?
C8 C9 C14 H14 1.7(3) ?
C10 C9 C14 C13 3.0(3) ?
C10 C9 C14 H14 -176.80(10) ?
C9 C10 C11 C12 -1.1(3) ?
C9 C10 C11 O4 178.1(2) ?
H10 C10 C11 C12 178.90(10) ?
H10 C10 C11 O4 -1.9(3) ?
C10 C11 C12 C13 3.3(3) ?
C10 C11 C12 N -176.2(2) ?
O4 C11 C12 C13 -175.9(2) ?
O4 C11 C12 N 4.6(3) ?
C10 C11 O4 C18 -13.1(3) yes
C12 C11 O4 C18 166.0(2) ?
C11 C12 C13 H13 177.7(2) ?
C11 C12 C13 C14 -2.4(4) ?
N C12 C13 H13 -2.8(3) ?
N C12 C13 C14 177.1(2) ?
C11 C12 N O5 4.0(4) yes
C11 C12 N O6 -177.3(3) ?
C13 C12 N O5 -175.5(3) ?
C13 C12 N O6 3.1(4) yes
C12 C13 C14 C9 -0.8(4) ?
C12 C13 C14 H14 179.0(2) ?
H13 C13 C14 C9 179.1(2) ?
H13 C13 C14 H14 -1.1(2) ?
H15A C15 O1 C3 -179.9(2) ?
H15B C15 O1 C3 60.1(2) ?
H15C C15 O1 C3 -59.9(2) ?
H16A C16 O2 C4 -180.00(10) ?
H16B C16 O2 C4 60.0(2) ?
H16C C16 O2 C4 -60.0(2) ?
H17A C17 O3 C5 -180.0(2) ?
H17B C17 O3 C5 60.0(2) ?
H17C C17 O3 C5 -60.0(2) ?
H18A C18 O4 C11 -180.00(10) ?
H18B C18 O4 C11 60.1(2) ?
H18C C18 O4 C11 -59.9(2) ?
